data_4324936
loop_
_publ_author_name
'Martin Jarenmark'
'Matti Haukka'
'Serhiy Demeshko'
'Felix Tuczek'
'Luca Zuppiroli'
'Franc Meyer'
'Ebbe Nordlander'

_publ_section_title
;
 Synthesis, Characterization, and Reactivity Studies of Heterodinuclear
 Complexes Modeling Active Sites in Purple Acid Phospatases
;
_journal_name_full 'Inorganic Chemistry'
_journal_page_first 3866
_journal_page_last 3887
_journal_paper_doi 10.1021/ic1020324
_journal_volume 50
_journal_year 2011
_chemical_formula_moiety 'C56 H66 Cu2 Fe2 N8 O11, 2(F6 P), 4(C H4 O)'
_chemical_formula_sum 'C60 H82 Cu2 F12 Fe2 N8 O15 P2'
_chemical_formula_weight 1684.06
_chemical_name_systematic
;
 ?
;
_space_group_IT_number 14
_symmetry_cell_setting monoclinic
_symmetry_space_group_name_Hall '-P 2yn'
_symmetry_space_group_name_H-M 'P 1 21/n 1'
_atom_sites_solution_hydrogens mixed
_atom_sites_solution_primary direct
_atom_sites_solution_secondary difmap
_audit_creation_method SHELXL-97
_cell_angle_alpha 90.00
_cell_angle_beta 103.126(3)
_cell_angle_gamma 90.00
_cell_formula_units_Z 2
_cell_length_a 12.4979(6)
_cell_length_b 22.0221(12)
_cell_length_c 12.9244(4)
_cell_measurement_reflns_used 10695
_cell_measurement_temperature 120(2)
_cell_measurement_theta_max 25.35
_cell_measurement_theta_min 1.00
_cell_volume 3464.2(3)
_computing_cell_refinement 'Denzo/Scalepack (Otwinowski & Minor, 1997)'
_computing_data_collection 'Collect (Bruker AXS BV, 1997-2004)'
_computing_data_reduction 'Denzo/Scalepack (Otwinowski & Minor, 1997)'
_computing_molecular_graphics 'Diamond v.3.1e (Brandenburg, 2007)'
_computing_publication_material 'SHELXL-97 (Sheldrick, 2008)'
_computing_structure_refinement 'SHELXL-97 (Sheldrick, 2008)'
_computing_structure_solution 'SIR97 (Altomare et al., 1997)'
_diffrn_ambient_temperature 120(2)
_diffrn_detector_area_resol_mean 9
_diffrn_measured_fraction_theta_full 0.998
_diffrn_measured_fraction_theta_max 0.998
_diffrn_measurement_device '95mm CCD camera on \k-goniostat'
_diffrn_measurement_device_type 'Nonius KappaCCD'
_diffrn_measurement_method '\f scans and \w scans with \k offset'
_diffrn_radiation_monochromator 'horizontally mounted graphite crystal'
_diffrn_radiation_source 'fine-focus sealed tube'
_diffrn_radiation_type MoK\a
_diffrn_radiation_wavelength 0.71073
_diffrn_reflns_av_R_equivalents 0.0971
_diffrn_reflns_av_sigmaI/netI 0.0805
_diffrn_reflns_limit_h_max 15
_diffrn_reflns_limit_h_min -14
_diffrn_reflns_limit_k_max 26
_diffrn_reflns_limit_k_min -26
_diffrn_reflns_limit_l_max 15
_diffrn_reflns_limit_l_min -15
_diffrn_reflns_number 27601
_diffrn_reflns_theta_full 25.35
_diffrn_reflns_theta_max 25.35
_diffrn_reflns_theta_min 1.86
_exptl_absorpt_coefficient_mu 1.164
_exptl_absorpt_correction_T_max 0.9240
_exptl_absorpt_correction_T_min 0.8521
_exptl_absorpt_correction_type multi-scan
_exptl_absorpt_process_details 'Xprep in Shelxtl v.6.14-1 (Sheldrick, 2005)'
_exptl_crystal_colour 'dark red'
_exptl_crystal_density_diffrn 1.614
_exptl_crystal_description block
_exptl_crystal_F_000 1732
_exptl_crystal_size_max 0.14
_exptl_crystal_size_mid 0.08
_exptl_crystal_size_min 0.07
_refine_diff_density_max 0.929
_refine_diff_density_min -0.707
_refine_diff_density_rms 0.112
_refine_ls_extinction_method none
_refine_ls_goodness_of_fit_ref 1.026
_refine_ls_hydrogen_treatment constr
_refine_ls_matrix_type full
_refine_ls_number_parameters 466
_refine_ls_number_reflns 6330
_refine_ls_number_restraints 0
_refine_ls_restrained_S_all 1.026
_refine_ls_R_factor_all 0.0948
_refine_ls_R_factor_gt 0.0515
_refine_ls_shift/su_max 0.001
_refine_ls_shift/su_mean 0.000
_refine_ls_structure_factor_coef Fsqd
_refine_ls_weighting_details 'calc w=1/[\s^2^(Fo^2^)+(0.0611P)^2^+5.1025P] where P=(Fo^2^+2Fc^2^)/3'
_refine_ls_weighting_scheme calc
_refine_ls_wR_factor_gt 0.1190
_refine_ls_wR_factor_ref 0.1377
_reflns_number_gt 4249
_reflns_number_total 6330
_reflns_threshold_expression >2sigma(I)
_cod_data_source_file ic1020324_si_002_1.cif
_cod_data_source_block mj2074d
_cod_original_sg_symbol_H-M 'P 21/n'
_cod_database_code 4324936

loop_
_symmetry_equiv_pos_as_xyz
'x, y, z'
'-x+1/2, y+1/2, -z+1/2'
'-x, -y, -z'
'x-1/2, -y-1/2, z-1/2'

loop_
_atom_site_label
_atom_site_type_symbol
_atom_site_fract_x
_atom_site_fract_y
_atom_site_fract_z
_atom_site_U_iso_or_equiv
_atom_site_adp_type
_atom_site_occupancy
_atom_site_symmetry_multiplicity
_atom_site_calc_flag
_atom_site_refinement_flags
Cu1 Cu 0.63653(4) -0.07074(3) 0.34500(4) 0.02091(16) Uani 1 1 d .
Fe1 Fe 0.40990(5) -0.00152(3) 0.37045(5) 0.01916(18) Uani 1 1 d .
P1 P 0.96808(12) 0.14846(7) 0.01754(11) 0.0332(3) Uani 1 1 d .
F1 F 1.0169(3) 0.08152(15) 0.0203(3) 0.0493(9) Uani 1 1 d .
F2 F 0.9207(3) 0.21586(16) 0.0163(3) 0.0559(10) Uani 1 1 d .
F3 F 0.9914(4) 0.14753(18) 0.1436(2) 0.0660(11) Uani 1 1 d .
F4 F 0.8488(3) 0.12079(17) 0.0088(3) 0.0572(10) Uani 1 1 d .
F5 F 0.9470(3) 0.14900(16) -0.1091(2) 0.0518(9) Uani 1 1 d .
F6 F 1.0887(3) 0.17605(17) 0.0237(3) 0.0604(10) Uani 1 1 d .
O1 O 0.5218(2) -0.01651(14) 0.2797(2) 0.0213(7) Uani 1 1 d .
O2 O 0.3778(2) -0.09326(15) 0.3445(2) 0.0249(7) Uani 1 1 d .
O3 O 0.5366(3) -0.13849(15) 0.3382(2) 0.0283(8) Uani 1 1 d .
O6 O 0.2642(2) -0.00148(15) 0.4100(2) 0.0263(8) Uani 1 1 d .
O7 O 0.1040(3) -0.05014(17) 0.3637(3) 0.0328(8) Uani 1 1 d .
O8 O 0.5000 0.0000 0.5000 0.0266(11) Uani 1 2 d S
O9 O 0.1938(5) -0.1463(3) 0.5110(4) 0.0870(17) Uani 1 1 d .
H9O H 0.1639 -0.1132 0.4618 0.131 Uiso 1 1 d R
O10 O 0.6303(6) -0.2350(3) 0.2260(5) 0.109(2) Uani 1 1 d .
H10O H 0.5963 -0.2057 0.2658 0.164 Uiso 1 1 d R
N1 N 0.2877(3) 0.01619(19) 0.2160(3) 0.0240(9) Uani 1 1 d .
N2 N 0.4248(3) 0.09464(18) 0.3459(3) 0.0241(9) Uani 1 1 d .
N3 N 0.7604(3) -0.02180(19) 0.3097(3) 0.0225(9) Uani 1 1 d .
N4 N 0.7509(3) -0.11297(18) 0.4469(3) 0.0236(9) Uani 1 1 d .
C1 C 0.1925(4) -0.0221(3) 0.2238(4) 0.0313(12) Uani 1 1 d .
H1A H 0.2020 -0.0634 0.1971 0.038 Uiso 1 1 calc R
H1B H 0.1243 -0.0046 0.1798 0.038 Uiso 1 1 calc R
C2 C 0.1840(4) -0.0254(2) 0.3409(4) 0.0277(11) Uani 1 1 d .
C3 C 0.2560(4) 0.0811(2) 0.2142(4) 0.0316(12) Uani 1 1 d .
H3A H 0.1949 0.0859 0.2507 0.038 Uiso 1 1 calc R
H3B H 0.2295 0.0944 0.1396 0.038 Uiso 1 1 calc R
C4 C 0.3508(4) 0.1208(2) 0.2678(4) 0.0265(11) Uani 1 1 d .
C5 C 0.3587(5) 0.1806(3) 0.2405(4) 0.0393(14) Uani 1 1 d .
H5 H 0.3050 0.1982 0.1846 0.047 Uiso 1 1 calc R
C6 C 0.4456(6) 0.2147(3) 0.2953(4) 0.0503(17) Uani 1 1 d .
H6 H 0.4523 0.2563 0.2781 0.060 Uiso 1 1 calc R
C7 C 0.5235(5) 0.1875(3) 0.3762(4) 0.0422(15) Uani 1 1 d .
H7 H 0.5842 0.2102 0.4150 0.051 Uiso 1 1 calc R
C8 C 0.5112(4) 0.1279(2) 0.3987(4) 0.0291(12) Uani 1 1 d .
H8 H 0.5647 0.1091 0.4532 0.035 Uiso 1 1 calc R
C9 C 0.3316(4) 0.0009(2) 0.1207(3) 0.0246(11) Uani 1 1 d .
H9A H 0.2757 0.0112 0.0556 0.030 Uiso 1 1 calc R
H9B H 0.3453 -0.0434 0.1198 0.030 Uiso 1 1 calc R
C10 C 0.4365(4) 0.0344(2) 0.1201(3) 0.0230(11) Uani 1 1 d .
C11 C 0.4450(4) 0.0767(2) 0.0433(3) 0.0254(11) Uani 1 1 d .
H11 H 0.3816 0.0856 -0.0108 0.030 Uiso 1 1 calc R
C12 C 0.5424(4) 0.1068(2) 0.0420(4) 0.0272(11) Uani 1 1 d .
C13 C 0.5497(5) 0.1527(3) -0.0436(4) 0.0391(14) Uani 1 1 d .
H13A H 0.5003 0.1406 -0.1106 0.059 Uiso 1 1 calc R
H13B H 0.6253 0.1543 -0.0529 0.059 Uiso 1 1 calc R
H13C H 0.5282 0.1928 -0.0226 0.059 Uiso 1 1 calc R
C14 C 0.6340(4) 0.0935(2) 0.1224(4) 0.0266(11) Uani 1 1 d .
H14 H 0.7020 0.1127 0.1221 0.032 Uiso 1 1 calc R
C15 C 0.6283(4) 0.0528(2) 0.2029(3) 0.0216(10) Uani 1 1 d .
C16 C 0.5301(4) 0.0235(2) 0.2003(3) 0.0208(10) Uani 1 1 d .
C17 C 0.7243(4) 0.0433(2) 0.2968(3) 0.0235(10) Uani 1 1 d .
H17A H 0.7868 0.0687 0.2874 0.028 Uiso 1 1 calc R
H17B H 0.7031 0.0569 0.3624 0.028 Uiso 1 1 calc R
C18 C 0.4333(4) -0.1387(2) 0.3298(3) 0.0216(10) Uani 1 1 d .
C19 C 0.3748(4) -0.1975(2) 0.3034(4) 0.0329(12) Uani 1 1 d .
H19A H 0.3667 -0.2174 0.3690 0.049 Uiso 1 1 calc R
H19B H 0.4172 -0.2238 0.2663 0.049 Uiso 1 1 calc R
H19C H 0.3020 -0.1901 0.2576 0.049 Uiso 1 1 calc R
C22 C 0.7873(4) -0.0459(2) 0.2075(3) 0.0253(11) Uani 1 1 d .
H22 H 0.7185 -0.0423 0.1505 0.030 Uiso 1 1 calc R
C23 C 0.8749(4) -0.0084(3) 0.1714(4) 0.0321(12) Uani 1 1 d .
H23A H 0.9419 -0.0074 0.2281 0.048 Uiso 1 1 calc R
H23B H 0.8479 0.0331 0.1551 0.048 Uiso 1 1 calc R
H23C H 0.8912 -0.0269 0.1076 0.048 Uiso 1 1 calc R
C24 C 0.8169(5) -0.1124(3) 0.2159(4) 0.0379(13) Uani 1 1 d .
H24A H 0.8841 -0.1181 0.2712 0.057 Uiso 1 1 calc R
H24B H 0.8288 -0.1267 0.1477 0.057 Uiso 1 1 calc R
H24C H 0.7568 -0.1355 0.2344 0.057 Uiso 1 1 calc R
C25 C 0.8558(4) -0.0278(2) 0.4033(3) 0.0235(11) Uani 1 1 d .
H25A H 0.8564 0.0073 0.4514 0.028 Uiso 1 1 calc R
H25B H 0.9251 -0.0270 0.3784 0.028 Uiso 1 1 calc R
C26 C 0.8506(4) -0.0857(2) 0.4639(3) 0.0237(11) Uani 1 1 d .
C27 C 0.9391(4) -0.1090(3) 0.5360(4) 0.0326(12) Uani 1 1 d .
H27 H 1.0088 -0.0898 0.5467 0.039 Uiso 1 1 calc R
C28 C 0.9260(4) -0.1604(3) 0.5927(4) 0.0381(14) Uani 1 1 d .
H28 H 0.9863 -0.1765 0.6438 0.046 Uiso 1 1 calc R
C29 C 0.8244(4) -0.1883(3) 0.5745(4) 0.0341(13) Uani 1 1 d .
H29 H 0.8140 -0.2240 0.6121 0.041 Uiso 1 1 calc R
C30 C 0.7389(4) -0.1634(2) 0.5011(4) 0.0266(11) Uani 1 1 d .
H30 H 0.6690 -0.1825 0.4883 0.032 Uiso 1 1 calc R
C31 C 0.1446(9) -0.1957(5) 0.4525(11) 0.173(7) Uani 1 1 d .
H31A H 0.1715 -0.2333 0.4901 0.260 Uiso 1 1 calc R
H31B H 0.1628 -0.1956 0.3826 0.260 Uiso 1 1 calc R
H31C H 0.0647 -0.1931 0.4434 0.260 Uiso 1 1 calc R
C32 C 0.7168(8) -0.2745(5) 0.2752(7) 0.105(4) Uani 1 1 d .
H32A H 0.7856 -0.2612 0.2580 0.158 Uiso 1 1 calc R
H32B H 0.6999 -0.3160 0.2490 0.158 Uiso 1 1 calc R
H32C H 0.7247 -0.2736 0.3523 0.158 Uiso 1 1 calc R

loop_
_atom_site_aniso_label
_atom_site_aniso_U_11
_atom_site_aniso_U_22
_atom_site_aniso_U_33
_atom_site_aniso_U_23
_atom_site_aniso_U_13
_atom_site_aniso_U_12
Cu1 0.0156(3) 0.0226(3) 0.0245(3) 0.0020(2) 0.0044(2) 0.0004(3)
Fe1 0.0148(3) 0.0239(4) 0.0182(3) -0.0007(3) 0.0023(2) 0.0000(3)
P1 0.0350(8) 0.0298(8) 0.0357(7) 0.0016(6) 0.0097(6) 0.0041(6)
F1 0.056(2) 0.0302(19) 0.063(2) 0.0004(15) 0.0163(17) 0.0086(16)
F2 0.068(2) 0.036(2) 0.069(2) 0.0076(17) 0.0270(19) 0.0201(18)
F3 0.103(3) 0.060(3) 0.0339(18) 0.0013(17) 0.0128(18) 0.019(2)
F4 0.038(2) 0.065(3) 0.072(2) 0.0146(19) 0.0210(17) -0.0039(18)
F5 0.067(2) 0.053(2) 0.0389(17) 0.0049(16) 0.0185(16) -0.0041(19)
F6 0.041(2) 0.050(2) 0.088(3) -0.005(2) 0.0112(18) -0.0117(18)
O1 0.0186(17) 0.0231(18) 0.0226(16) 0.0028(13) 0.0057(13) 0.0004(14)
O2 0.0182(17) 0.029(2) 0.0279(17) -0.0042(14) 0.0057(13) -0.0044(15)
O3 0.0235(19) 0.025(2) 0.0354(18) 0.0033(15) 0.0045(14) -0.0002(15)
O6 0.0188(17) 0.037(2) 0.0243(16) -0.0018(15) 0.0065(13) 0.0004(16)
O7 0.0170(18) 0.050(2) 0.0306(18) 0.0025(17) 0.0042(14) -0.0047(17)
O8 0.028(3) 0.027(3) 0.022(2) 0.003(2) -0.0002(19) -0.007(2)
O9 0.070(4) 0.114(5) 0.071(3) 0.012(3) 0.004(3) -0.007(4)
O10 0.093(5) 0.096(5) 0.135(5) 0.005(4) 0.020(4) 0.013(4)
N1 0.016(2) 0.032(3) 0.0229(19) -0.0026(17) 0.0034(15) 0.0012(18)
N2 0.027(2) 0.024(2) 0.023(2) -0.0017(17) 0.0101(17) 0.0026(18)
N3 0.018(2) 0.031(2) 0.0194(19) 0.0002(17) 0.0054(15) 0.0019(18)
N4 0.022(2) 0.025(2) 0.025(2) 0.0009(17) 0.0079(16) 0.0008(18)
C1 0.019(3) 0.050(4) 0.024(2) -0.001(2) 0.0024(19) -0.004(2)
C2 0.017(3) 0.038(3) 0.028(3) -0.001(2) 0.004(2) 0.007(2)
C3 0.027(3) 0.040(3) 0.029(3) 0.009(2) 0.008(2) 0.011(2)
C4 0.027(3) 0.029(3) 0.026(2) 0.002(2) 0.010(2) 0.011(2)
C5 0.054(4) 0.028(3) 0.035(3) 0.003(2) 0.009(3) 0.012(3)
C6 0.088(5) 0.021(3) 0.042(3) 0.001(3) 0.015(3) 0.003(3)
C7 0.066(4) 0.028(3) 0.030(3) -0.004(2) 0.008(3) -0.009(3)
C8 0.039(3) 0.029(3) 0.020(2) -0.004(2) 0.008(2) 0.000(2)
C9 0.020(2) 0.035(3) 0.018(2) -0.004(2) 0.0020(17) 0.002(2)
C10 0.019(2) 0.030(3) 0.020(2) -0.006(2) 0.0033(18) 0.001(2)
C11 0.029(3) 0.027(3) 0.019(2) -0.003(2) 0.0038(19) 0.005(2)
C12 0.035(3) 0.023(3) 0.025(2) 0.003(2) 0.009(2) 0.008(2)
C13 0.045(3) 0.040(4) 0.034(3) 0.013(2) 0.011(2) 0.005(3)
C14 0.026(3) 0.024(3) 0.032(3) 0.000(2) 0.011(2) -0.001(2)
C15 0.018(2) 0.023(3) 0.023(2) 0.0009(19) 0.0053(18) 0.003(2)
C16 0.022(3) 0.022(3) 0.019(2) -0.0043(19) 0.0068(18) 0.002(2)
C17 0.019(3) 0.026(3) 0.026(2) -0.003(2) 0.0081(19) -0.004(2)
C18 0.020(3) 0.026(3) 0.018(2) 0.0026(19) 0.0012(18) 0.000(2)
C19 0.030(3) 0.031(3) 0.036(3) -0.006(2) 0.005(2) -0.006(2)
C22 0.021(3) 0.036(3) 0.019(2) -0.003(2) 0.0051(18) 0.005(2)
C23 0.022(3) 0.048(4) 0.029(3) 0.004(2) 0.010(2) 0.001(2)
C24 0.040(3) 0.041(4) 0.036(3) -0.006(2) 0.017(2) 0.007(3)
C25 0.018(2) 0.030(3) 0.021(2) -0.001(2) 0.0007(18) 0.000(2)
C26 0.022(3) 0.029(3) 0.022(2) -0.006(2) 0.0088(19) 0.002(2)
C27 0.022(3) 0.041(3) 0.035(3) 0.004(2) 0.004(2) 0.004(2)
C28 0.032(3) 0.044(4) 0.036(3) 0.010(3) 0.003(2) 0.011(3)
C29 0.035(3) 0.033(3) 0.035(3) 0.014(2) 0.011(2) 0.008(3)
C30 0.029(3) 0.021(3) 0.032(3) -0.002(2) 0.012(2) -0.001(2)
C31 0.132(9) 0.106(8) 0.342(17) -0.171(11) 0.178(11) -0.082(7)
C32 0.108(8) 0.112(8) 0.101(7) 0.038(6) 0.037(6) 0.078(7)

loop_
_atom_type_symbol
_atom_type_description
_atom_type_scat_dispersion_real
_atom_type_scat_dispersion_imag
_atom_type_scat_source
C C 0.0033 0.0016 'International Tables Vol C Tables 4.2.6.8 and 6.1.1.4'
H H 0.0000 0.0000 'International Tables Vol C Tables 4.2.6.8 and 6.1.1.4'
N N 0.0061 0.0033 'International Tables Vol C Tables 4.2.6.8 and 6.1.1.4'
O O 0.0106 0.0060 'International Tables Vol C Tables 4.2.6.8 and 6.1.1.4'
F F 0.0171 0.0103 'International Tables Vol C Tables 4.2.6.8 and 6.1.1.4'
P P 0.1023 0.0942 'International Tables Vol C Tables 4.2.6.8 and 6.1.1.4'
Fe Fe 0.3463 0.8444 'International Tables Vol C Tables 4.2.6.8 and 6.1.1.4'
Cu Cu 0.3201 1.2651 'International Tables Vol C Tables 4.2.6.8 and 6.1.1.4'

loop_
_geom_angle_atom_site_label_1
_geom_angle_atom_site_label_2
_geom_angle_atom_site_label_3
_geom_angle
_geom_angle_site_symmetry_3
_geom_angle_publ_flag
O1 Cu1 O3 92.88(13) . yes
O1 Cu1 N4 163.85(14) . ?
O3 Cu1 N4 91.68(15) . ?
O1 Cu1 N3 95.92(14) . ?
O3 Cu1 N3 156.95(15) . ?
N4 Cu1 N3 85.73(15) . yes
O8 Fe1 O6 100.18(9) . yes
O8 Fe1 O1 99.92(9) . ?
O6 Fe1 O1 157.99(12) . ?
O8 Fe1 O2 103.10(9) . ?
O6 Fe1 O2 83.57(13) . ?
O1 Fe1 O2 83.22(12) . yes
O8 Fe1 N2 93.57(10) . ?
O6 Fe1 N2 98.72(14) . ?
O1 Fe1 N2 88.89(13) . ?
O2 Fe1 N2 162.54(13) . ?
O8 Fe1 N1 168.15(11) . ?
O6 Fe1 N1 75.69(13) . ?
O1 Fe1 N1 86.23(13) . ?
O2 Fe1 N1 87.60(14) . ?
N2 Fe1 N1 76.33(14) . yes
F3 P1 F4 91.1(2) . ?
F3 P1 F1 89.11(19) . ?
F4 P1 F1 89.7(2) . ?
F3 P1 F2 90.20(19) . ?
F4 P1 F2 90.9(2) . ?
F1 P1 F2 179.1(2) . ?
F3 P1 F5 178.9(2) . ?
F4 P1 F5 89.79(19) . ?
F1 P1 F5 90.19(19) . ?
F2 P1 F5 90.48(19) . ?
F3 P1 F6 90.1(2) . ?
F4 P1 F6 178.8(2) . ?
F1 P1 F6 89.9(2) . ?
F2 P1 F6 89.5(2) . ?
F5 P1 F6 89.0(2) . ?
C16 O1 Cu1 123.7(3) . ?
C16 O1 Fe1 120.1(3) . ?
Cu1 O1 Fe1 112.93(14) . yes
C18 O2 Fe1 135.1(3) . ?
C18 O3 Cu1 129.8(3) . ?
C2 O6 Fe1 115.6(3) . ?
Fe1 O8 Fe1 180.0 3_656 yes
C31 O9 H9O 99.9 . ?
C32 O10 H10O 123.0 . ?
C1 N1 C3 109.6(4) . ?
C1 N1 C9 112.2(4) . ?
C3 N1 C9 110.6(4) . ?
C1 N1 Fe1 103.5(3) . ?
C3 N1 Fe1 107.8(3) . ?
C9 N1 Fe1 112.9(3) . ?
C4 N2 C8 119.0(4) . ?
C4 N2 Fe1 117.8(3) . ?
C8 N2 Fe1 122.9(3) . ?
C25 N3 C17 109.7(3) . ?
C25 N3 C22 112.1(3) . ?
C17 N3 C22 110.8(3) . ?
C25 N3 Cu1 106.3(3) . ?
C17 N3 Cu1 107.9(3) . ?
C22 N3 Cu1 109.8(3) . ?
C30 N4 C26 119.4(4) . ?
C30 N4 Cu1 126.7(3) . ?
C26 N4 Cu1 113.8(3) . ?
N1 C1 C2 109.3(4) . ?
N1 C1 H1A 109.8 . ?
C2 C1 H1A 109.8 . ?
N1 C1 H1B 109.8 . ?
C2 C1 H1B 109.8 . ?
H1A C1 H1B 108.3 . ?
O7 C2 O6 124.0(4) . ?
O7 C2 C1 119.8(4) . ?
O6 C2 C1 116.2(4) . ?
N1 C3 C4 111.9(4) . ?
N1 C3 H3A 109.2 . ?
C4 C3 H3A 109.2 . ?
N1 C3 H3B 109.2 . ?
C4 C3 H3B 109.2 . ?
H3A C3 H3B 107.9 . ?
N2 C4 C5 122.0(5) . ?
N2 C4 C3 115.8(4) . ?
C5 C4 C3 122.2(5) . ?
C4 C5 C6 119.0(5) . ?
C4 C5 H5 120.5 . ?
C6 C5 H5 120.5 . ?
C5 C6 C7 119.2(5) . ?
C5 C6 H6 120.4 . ?
C7 C6 H6 120.4 . ?
C8 C7 C6 118.8(5) . ?
C8 C7 H7 120.6 . ?
C6 C7 H7 120.6 . ?
N2 C8 C7 122.0(5) . ?
N2 C8 H8 119.0 . ?
C7 C8 H8 119.0 . ?
N1 C9 C10 112.1(4) . ?
N1 C9 H9A 109.2 . ?
C10 C9 H9A 109.2 . ?
N1 C9 H9B 109.2 . ?
C10 C9 H9B 109.2 . ?
H9A C9 H9B 107.9 . ?
C11 C10 C16 117.4(4) . ?
C11 C10 C9 122.9(4) . ?
C16 C10 C9 119.6(4) . ?
C10 C11 C12 122.7(4) . ?
C10 C11 H11 118.6 . ?
C12 C11 H11 118.6 . ?
C11 C12 C14 117.7(4) . ?
C11 C12 C13 121.7(4) . ?
C14 C12 C13 120.6(5) . ?
C12 C13 H13A 109.5 . ?
C12 C13 H13B 109.5 . ?
H13A C13 H13B 109.5 . ?
C12 C13 H13C 109.5 . ?
H13A C13 H13C 109.5 . ?
H13B C13 H13C 109.5 . ?
C15 C14 C12 121.5(5) . ?
C15 C14 H14 119.3 . ?
C12 C14 H14 119.3 . ?
C16 C15 C14 118.7(4) . ?
C16 C15 C17 119.5(4) . ?
C14 C15 C17 121.6(4) . ?
O1 C16 C15 119.9(4) . ?
O1 C16 C10 118.2(4) . ?
C15 C16 C10 121.8(4) . ?
N3 C17 C15 112.6(4) . ?
N3 C17 H17A 109.1 . ?
C15 C17 H17A 109.1 . ?
N3 C17 H17B 109.1 . ?
C15 C17 H17B 109.1 . ?
H17A C17 H17B 107.8 . ?
O2 C18 O3 124.6(4) . ?
O2 C18 C19 118.0(4) . ?
O3 C18 C19 117.4(4) . ?
C18 C19 H19A 109.5 . ?
C18 C19 H19B 109.5 . ?
H19A C19 H19B 109.5 . ?
C18 C19 H19C 109.5 . ?
H19A C19 H19C 109.5 . ?
H19B C19 H19C 109.5 . ?
C24 C22 C23 111.4(4) . ?
C24 C22 N3 111.9(4) . ?
C23 C22 N3 112.9(4) . ?
C24 C22 H22 106.7 . ?
C23 C22 H22 106.7 . ?
N3 C22 H22 106.7 . ?
C22 C23 H23A 109.5 . ?
C22 C23 H23B 109.5 . ?
H23A C23 H23B 109.5 . ?
C22 C23 H23C 109.5 . ?
H23A C23 H23C 109.5 . ?
H23B C23 H23C 109.5 . ?
C22 C24 H24A 109.5 . ?
C22 C24 H24B 109.5 . ?
H24A C24 H24B 109.5 . ?
C22 C24 H24C 109.5 . ?
H24A C24 H24C 109.5 . ?
H24B C24 H24C 109.5 . ?
N3 C25 C26 111.9(4) . ?
N3 C25 H25A 109.2 . ?
C26 C25 H25A 109.2 . ?
N3 C25 H25B 109.2 . ?
C26 C25 H25B 109.2 . ?
H25A C25 H25B 107.9 . ?
N4 C26 C27 120.9(5) . ?
N4 C26 C25 116.0(4) . ?
C27 C26 C25 123.1(4) . ?
C26 C27 C28 119.6(5) . ?
C26 C27 H27 120.2 . ?
C28 C27 H27 120.2 . ?
C27 C28 C29 119.3(5) . ?
C27 C28 H28 120.4 . ?
C29 C28 H28 120.4 . ?
C30 C29 C28 118.9(5) . ?
C30 C29 H29 120.6 . ?
C28 C29 H29 120.6 . ?
N4 C30 C29 122.1(5) . ?
N4 C30 H30 119.0 . ?
C29 C30 H30 119.0 . ?
O9 C31 H31A 109.5 . ?
O9 C31 H31B 109.5 . ?
H31A C31 H31B 109.5 . ?
O9 C31 H31C 109.5 . ?
H31A C31 H31C 109.5 . ?
H31B C31 H31C 109.5 . ?
O10 C32 H32A 109.5 . ?
O10 C32 H32B 109.5 . ?
H32A C32 H32B 109.5 . ?
O10 C32 H32C 109.5 . ?
H32A C32 H32C 109.5 . ?
H32B C32 H32C 109.5 . ?

loop_
_geom_bond_atom_site_label_1
_geom_bond_atom_site_label_2
_geom_bond_distance
_geom_bond_site_symmetry_2
_geom_bond_publ_flag
Cu1 O1 1.909(3) . yes
Cu1 O3 1.935(3) . yes
Cu1 N4 1.946(4) . yes
Cu1 N3 2.022(4) . yes
Fe1 O8 1.7934(6) . yes
Fe1 O6 2.000(3) . yes
Fe1 O1 2.047(3) . yes
Fe1 O2 2.072(3) . yes
Fe1 N2 2.156(4) . yes
Fe1 N1 2.255(4) . yes
P1 F3 1.588(3) . ?
P1 F4 1.591(4) . ?
P1 F1 1.593(3) . ?
P1 F2 1.597(4) . ?
P1 F5 1.598(3) . ?
P1 F6 1.610(4) . ?
O1 C16 1.373(5) . ?
O2 C18 1.256(6) . ?
O3 C18 1.271(5) . ?
O6 C2 1.294(6) . ?
O7 C2 1.231(6) . ?
O8 Fe1 1.7935(6) 3_656 yes
O9 C31 1.387(9) . ?
O9 H9O 0.9830 . ?
O10 C32 1.422(9) . ?
O10 H10O 0.9794 . ?
N1 C1 1.480(6) . ?
N1 C3 1.481(6) . ?
N1 C9 1.496(6) . ?
N2 C4 1.335(6) . ?
N2 C8 1.354(6) . ?
N3 C25 1.500(5) . ?
N3 C17 1.501(6) . ?
N3 C22 1.529(5) . ?
N4 C30 1.339(6) . ?
N4 C26 1.356(6) . ?
C1 C2 1.542(6) . ?
C1 H1A 0.9900 . ?
C1 H1B 0.9900 . ?
C3 C4 1.508(7) . ?
C3 H3A 0.9900 . ?
C3 H3B 0.9900 . ?
C4 C5 1.374(7) . ?
C5 C6 1.377(8) . ?
C5 H5 0.9500 . ?
C6 C7 1.392(8) . ?
C6 H6 0.9500 . ?
C7 C8 1.361(7) . ?
C7 H7 0.9500 . ?
C8 H8 0.9500 . ?
C9 C10 1.506(7) . ?
C9 H9A 0.9900 . ?
C9 H9B 0.9900 . ?
C10 C11 1.383(7) . ?
C10 C16 1.397(6) . ?
C11 C12 1.389(7) . ?
C11 H11 0.9500 . ?
C12 C14 1.392(7) . ?
C12 C13 1.516(7) . ?
C13 H13A 0.9800 . ?
C13 H13B 0.9800 . ?
C13 H13C 0.9800 . ?
C14 C15 1.387(6) . ?
C14 H14 0.9500 . ?
C15 C16 1.381(6) . ?
C15 C17 1.515(6) . ?
C17 H17A 0.9900 . ?
C17 H17B 0.9900 . ?
C18 C19 1.488(7) . ?
C19 H19A 0.9800 . ?
C19 H19B 0.9800 . ?
C19 H19C 0.9800 . ?
C22 C24 1.507(7) . ?
C22 C23 1.527(7) . ?
C22 H22 1.0000 . ?
C23 H23A 0.9800 . ?
C23 H23B 0.9800 . ?
C23 H23C 0.9800 . ?
C24 H24A 0.9800 . ?
C24 H24B 0.9800 . ?
C24 H24C 0.9800 . ?
C25 C26 1.505(7) . ?
C25 H25A 0.9900 . ?
C25 H25B 0.9900 . ?
C26 C27 1.374(7) . ?
C27 C28 1.380(7) . ?
C27 H27 0.9500 . ?
C28 C29 1.381(8) . ?
C28 H28 0.9500 . ?
C29 C30 1.372(7) . ?
C29 H29 0.9500 . ?
C30 H30 0.9500 . ?
C31 H31A 0.9800 . ?
C31 H31B 0.9800 . ?
C31 H31C 0.9800 . ?
C32 H32A 0.9800 . ?
C32 H32B 0.9800 . ?
C32 H32C 0.9800 . ?

loop_
_geom_hbond_atom_site_label_D
_geom_hbond_atom_site_label_H
_geom_hbond_atom_site_label_A
_geom_hbond_distance_DH
_geom_hbond_distance_HA
_geom_hbond_distance_DA
_geom_hbond_angle_DHA
_geom_hbond_publ_flag
O9 H9O O7 0.98 1.91 2.897(7) 178.7 yes
O10 H10O O3 0.98 1.98 2.959(8) 172.9 yes
